data_7109854
loop_
_publ_author_name
'Rajendra S. Ghadwal'
'Sven O. Reichmann'
'Felix Engelhardt'
'Diego M. Andrada'
'Gernot Frenking'

_publ_section_title
;
 Facile access to silyl-functionalized N-heterocyclic olefins with HSiCl3
;
_journal_name_full Chem.Commun.
_journal_page_first 9440
_journal_paper_doi 10.1039/c3cc45652h
_journal_volume 49
_journal_year 2013
_chemical_formula_moiety 'C28 H38 Cl2 N2 Si'
_chemical_formula_sum 'C28 H38 Cl2 N2 Si'
_chemical_formula_weight 501.59
_chemical_name_systematic
;
 ?
;
_space_group_crystal_system triclinic
_space_group_IT_number 2
_space_group_name_Hall '-P 1'
_space_group_name_H-M_alt 'P -1'
_symmetry_space_group_name_Hall '-P 1'
_symmetry_space_group_name_H-M 'P -1'
_atom_sites_solution_hydrogens mixed
_audit_creation_method SHELXL-2013
_cell_angle_alpha 89.69(2)
_cell_angle_beta 85.15(3)
_cell_angle_gamma 63.15(2)
_cell_formula_units_Z 2
_cell_length_a 9.431(2)
_cell_length_b 9.553(2)
_cell_length_c 17.281(3)
_cell_measurement_reflns_used 9001
_cell_measurement_temperature 100(2)
_cell_measurement_theta_max 26.375
_cell_measurement_theta_min 2.52
_cell_volume 1383.2(5)
_computing_cell_refinement 'SAINT V8.30C'
_computing_data_reduction 'SAINT V8.30C'
_computing_molecular_graphics 'XP Version 5.1'
_computing_publication_material 'XSHELL in SHELXTL-97'
_computing_structure_refinement 'SHELXL-2013 (Sheldrick, 2013)'
_computing_structure_solution 'SHELXS-2012 (Sheldrick, 2012)'
_diffrn_ambient_temperature 100(2)
_diffrn_measured_fraction_theta_full 0.999
_diffrn_measured_fraction_theta_max 0.999
_diffrn_measurement_device_type 'Smart APEX II Ultra'
_diffrn_measurement_method 'omega scans'
_diffrn_radiation_type MoK\a
_diffrn_radiation_wavelength 0.71073
_diffrn_reflns_av_R_equivalents 0.0232
_diffrn_reflns_av_unetI/netI 0.0212
_diffrn_reflns_Laue_measured_fraction_full 0.999
_diffrn_reflns_Laue_measured_fraction_max 0.999
_diffrn_reflns_limit_h_max 11
_diffrn_reflns_limit_h_min -11
_diffrn_reflns_limit_k_max 11
_diffrn_reflns_limit_k_min -11
_diffrn_reflns_limit_l_max 20
_diffrn_reflns_limit_l_min -20
_diffrn_reflns_number 21444
_diffrn_reflns_point_group_measured_fraction_full 0.999
_diffrn_reflns_point_group_measured_fraction_max 0.999
_diffrn_reflns_theta_full 25.242
_diffrn_reflns_theta_max 25.350
_diffrn_reflns_theta_min 1.183
_diffrn_source 'INCOATEC Mo Microsource'
_exptl_absorpt_coefficient_mu 0.297
_exptl_absorpt_correction_T_max 0.7454
_exptl_absorpt_correction_T_min 0.7110
_exptl_absorpt_correction_type multi-scan
_exptl_absorpt_process_details SADABS-2012/1
_exptl_crystal_colour colourless
_exptl_crystal_density_diffrn 1.204
_exptl_crystal_description plate
_exptl_crystal_F_000 536
_exptl_crystal_size_max 0.1
_exptl_crystal_size_mid 0.1
_exptl_crystal_size_min 0.05
_refine_diff_density_max 0.328
_refine_diff_density_min -0.232
_refine_diff_density_rms 0.048
_refine_ls_extinction_method none
_refine_ls_goodness_of_fit_ref 1.053
_refine_ls_hydrogen_treatment mixed
_refine_ls_matrix_type full
_refine_ls_number_parameters 310
_refine_ls_number_reflns 5061
_refine_ls_number_restraints 0
_refine_ls_restrained_S_all 1.053
_refine_ls_R_factor_all 0.0400
_refine_ls_R_factor_gt 0.0345
_refine_ls_shift/su_max 0.000
_refine_ls_shift/su_mean 0.000
_refine_ls_structure_factor_coef Fsqd
_refine_ls_weighting_details 'w=1/[\s^2^(Fo^2^)+(0.0319P)^2^+1.1636P] where P=(Fo^2^+2Fc^2^)/3'
_refine_ls_weighting_scheme calc
_refine_ls_wR_factor_gt 0.0819
_refine_ls_wR_factor_ref 0.0860
_reflns_Friedel_coverage 0.000
_reflns_number_gt 4509
_reflns_number_total 5061
_reflns_threshold_expression 'I > 2\s(I)'
_cod_data_source_file c3cc45652h.txt
_cod_data_source_block sad_a
_cod_original_cell_volume 1383.3(2)
_cod_database_code 7109854
_shelx_space_group_comment
;
The symmetry employed for this shelxl refinement is uniquely defined
by the following loop, which should always be used as a source of
symmetry information in preference to the above space-group names.
They are only intended as comments.
;
_shelxl_version_number 2013-4

loop_
_space_group_symop_operation_xyz
'x, y, z'
'-x, -y, -z'

loop_
_atom_site_label
_atom_site_type_symbol
_atom_site_fract_x
_atom_site_fract_y
_atom_site_fract_z
_atom_site_U_iso_or_equiv
_atom_site_adp_type
_atom_site_occupancy
_atom_site_site_symmetry_order
_atom_site_calc_flag
_atom_site_refinement_flags_posn
_atom_site_refinement_flags_adp
Cl1 Cl 1.25722(5) -0.14342(5) 0.25874(3) 0.02312(12) Uani 1 1 d . .
Si1 Si 1.02905(5) 0.03192(5) 0.29354(3) 0.01528(12) Uani 1 1 d . .
N1 N 0.68305(16) -0.01531(16) 0.17858(8) 0.0142(3) Uani 1 1 d . .
C1 C 0.89878(19) 0.0259(2) 0.22658(10) 0.0160(3) Uani 1 1 d . .
H1 H 0.9356 0.0263 0.1737 0.019 Uiso 1 1 calc R U
Cl2 Cl 1.06518(6) 0.23139(5) 0.29175(3) 0.02892(13) Uani 1 1 d . .
H2 H 1.003(2) 0.016(2) 0.3708(11) 0.019(5) Uiso 1 1 d . .
N2 N 0.65203(16) 0.04637(16) 0.30207(8) 0.0137(3) Uani 1 1 d . .
C2 C 0.75455(19) 0.02069(18) 0.23646(9) 0.0133(3) Uani 1 1 d . .
C3 C 0.5401(2) -0.0131(2) 0.20894(10) 0.0173(4) Uani 1 1 d . .
H3 H 0.4693 -0.0344 0.1808 0.021 Uiso 1 1 calc R U
C4 C 0.52111(19) 0.0243(2) 0.28479(10) 0.0170(4) Uani 1 1 d . .
H4 H 0.4345 0.0342 0.3205 0.020 Uiso 1 1 calc R U
C1A C 0.7564(2) -0.0662(2) 0.10073(9) 0.0154(3) Uani 1 1 d . .
C2A C 0.8789(2) -0.2200(2) 0.08861(10) 0.0183(4) Uani 1 1 d . .
C1B C 0.67661(19) 0.09031(19) 0.37727(9) 0.0140(3) Uani 1 1 d . .
C3A C 0.9485(2) -0.2666(2) 0.01296(11) 0.0237(4) Uani 1 1 d . .
H3A H 1.0327 -0.3696 0.0027 0.028 Uiso 1 1 calc R U
C2B C 0.64475(19) 0.24742(19) 0.39066(10) 0.0154(3) Uani 1 1 d . .
C4A C 0.8973(2) -0.1655(2) -0.04754(11) 0.0266(4) Uani 1 1 d . .
H4A H 0.9462 -0.1998 -0.0988 0.032 Uiso 1 1 calc R U
C3B C 0.6772(2) 0.2860(2) 0.46253(10) 0.0197(4) Uani 1 1 d . .
H3B H 0.6592 0.3904 0.4733 0.024 Uiso 1 1 calc R U
C5A C 0.7751(2) -0.0145(2) -0.03399(11) 0.0240(4) Uani 1 1 d . .
H5A H 0.7411 0.0536 -0.0761 0.029 Uiso 1 1 calc R U
C4B C 0.7353(2) 0.1745(2) 0.51846(10) 0.0214(4) Uani 1 1 d . .
H4B H 0.7568 0.2033 0.5670 0.026 Uiso 1 1 calc R U
C6A C 0.7014(2) 0.0387(2) 0.04078(10) 0.0177(4) Uani 1 1 d . .
C5B C 0.7622(2) 0.0216(2) 0.50434(10) 0.0202(4) Uani 1 1 d . .
H5B H 0.8006 -0.0530 0.5436 0.024 Uiso 1 1 calc R U
C7A C 0.5696(2) 0.2057(2) 0.05741(10) 0.0205(4) Uani 1 1 d . .
H7A H 0.4977 0.2027 0.1027 0.025 Uiso 1 1 calc R U
C6B C 0.73382(19) -0.0245(2) 0.43303(10) 0.0160(3) Uani 1 1 d . .
C8A C 0.4677(2) 0.2715(2) -0.01044(12) 0.0282(4) Uani 1 1 d . .
H8AA H 0.3801 0.3753 0.0048 0.042 Uiso 1 1 calc R U
H8AB H 0.4238 0.2007 -0.0245 0.042 Uiso 1 1 calc R U
H8AC H 0.5338 0.2808 -0.0551 0.042 Uiso 1 1 calc R U
C7B C 0.7706(2) -0.1954(2) 0.41665(10) 0.0189(4) Uani 1 1 d . .
H7B H 0.7067 -0.1968 0.3736 0.023 Uiso 1 1 calc R U
C9A C 0.6399(3) 0.3135(2) 0.08113(13) 0.0329(5) Uani 1 1 d . .
H9AA H 0.7033 0.2699 0.1252 0.049 Uiso 1 1 calc R U
H9AB H 0.5532 0.4179 0.0961 0.049 Uiso 1 1 calc R U
H9AC H 0.7082 0.3219 0.0373 0.049 Uiso 1 1 calc R U
C8B C 0.9469(2) -0.2949(2) 0.38921(13) 0.0318(5) Uani 1 1 d . .
H8BA H 1.0126 -0.2962 0.4305 0.048 Uiso 1 1 calc R U
H8BB H 0.9749 -0.2498 0.3428 0.048 Uiso 1 1 calc R U
H8BC H 0.9664 -0.4023 0.3767 0.048 Uiso 1 1 calc R U
C10A C 0.9276(2) -0.3338(2) 0.15457(10) 0.0227(4) Uani 1 1 d . .
H10A H 0.9039 -0.2702 0.2040 0.027 Uiso 1 1 calc R U
C9B C 0.7229(2) -0.2676(2) 0.48686(12) 0.0283(4) Uani 1 1 d . .
H9BA H 0.6103 -0.2019 0.5045 0.042 Uiso 1 1 calc R U
H9BB H 0.7890 -0.2743 0.5289 0.042 Uiso 1 1 calc R U
H9BC H 0.7390 -0.3731 0.4723 0.042 Uiso 1 1 calc R U
C11A C 0.8263(2) -0.4218(2) 0.16065(12) 0.0275(4) Uani 1 1 d . .
H11A H 0.7135 -0.3465 0.1710 0.041 Uiso 1 1 calc R U
H11B H 0.8586 -0.4950 0.2031 0.041 Uiso 1 1 calc R U
H11C H 0.8420 -0.4804 0.1117 0.041 Uiso 1 1 calc R U
C10B C 0.5729(2) 0.3702(2) 0.33012(10) 0.0193(4) Uani 1 1 d . .
H10B H 0.6201 0.3188 0.2777 0.023 Uiso 1 1 calc R U
C12A C 1.1060(2) -0.4489(2) 0.14736(13) 0.0324(5) Uani 1 1 d . .
H12A H 1.1328 -0.5086 0.1948 0.049 Uiso 1 1 calc R U
H12B H 1.1685 -0.3904 0.1401 0.049 Uiso 1 1 calc R U
H12C H 1.1307 -0.5213 0.1026 0.049 Uiso 1 1 calc R U
C12B C 0.6086(2) 0.5103(2) 0.33827(11) 0.0231(4) Uani 1 1 d . .
H12D H 0.7239 0.4726 0.3387 0.035 Uiso 1 1 calc R U
H12E H 0.5541 0.5693 0.3870 0.035 Uiso 1 1 calc R U
H12F H 0.5705 0.5788 0.2944 0.035 Uiso 1 1 calc R U
C11B C 0.3915(2) 0.4284(2) 0.33374(12) 0.0267(4) Uani 1 1 d . .
H11D H 0.3424 0.4776 0.3851 0.040 Uiso 1 1 calc R U
H11E H 0.3692 0.3394 0.3248 0.040 Uiso 1 1 calc R U
H11F H 0.3473 0.5054 0.2937 0.040 Uiso 1 1 calc R U

loop_
_atom_site_aniso_label
_atom_site_aniso_U_11
_atom_site_aniso_U_22
_atom_site_aniso_U_33
_atom_site_aniso_U_23
_atom_site_aniso_U_13
_atom_site_aniso_U_12
Cl1 0.0133(2) 0.0218(2) 0.0308(3) 0.00267(18) -0.00344(17) -0.00475(17)
Si1 0.0127(2) 0.0169(2) 0.0170(2) 0.00209(18) -0.00438(18) -0.00686(19)
N1 0.0137(7) 0.0172(7) 0.0117(7) -0.0015(6) -0.0017(5) -0.0069(6)
C1 0.0157(8) 0.0207(9) 0.0119(8) 0.0015(7) -0.0016(6) -0.0086(7)
Cl2 0.0269(2) 0.0199(2) 0.0454(3) 0.0056(2) -0.0141(2) -0.01354(19)
N2 0.0123(7) 0.0170(7) 0.0119(7) -0.0002(5) -0.0015(5) -0.0065(6)
C2 0.0140(8) 0.0113(8) 0.0131(8) 0.0010(6) -0.0031(6) -0.0041(6)
C3 0.0142(8) 0.0208(9) 0.0188(9) 0.0013(7) -0.0041(7) -0.0093(7)
C4 0.0116(8) 0.0220(9) 0.0184(9) -0.0003(7) -0.0012(6) -0.0085(7)
C1A 0.0168(8) 0.0199(9) 0.0116(8) -0.0018(7) -0.0014(6) -0.0102(7)
C2A 0.0197(9) 0.0192(9) 0.0169(9) -0.0006(7) -0.0032(7) -0.0093(7)
C1B 0.0116(8) 0.0184(8) 0.0112(8) -0.0035(6) 0.0010(6) -0.0063(7)
C3A 0.0249(10) 0.0209(9) 0.0207(9) -0.0041(7) 0.0005(7) -0.0067(8)
C2B 0.0134(8) 0.0166(8) 0.0139(8) -0.0005(7) 0.0003(6) -0.0049(7)
C4A 0.0334(11) 0.0289(10) 0.0147(9) -0.0035(8) 0.0046(8) -0.0127(9)
C3B 0.0222(9) 0.0169(9) 0.0190(9) -0.0032(7) -0.0015(7) -0.0081(7)
C5A 0.0312(10) 0.0261(10) 0.0160(9) 0.0050(7) -0.0031(8) -0.0141(8)
C4B 0.0250(9) 0.0253(10) 0.0145(9) -0.0016(7) -0.0048(7) -0.0114(8)
C6A 0.0197(9) 0.0195(9) 0.0167(9) 0.0012(7) -0.0038(7) -0.0111(7)
C5B 0.0228(9) 0.0209(9) 0.0162(9) 0.0039(7) -0.0048(7) -0.0090(8)
C7A 0.0222(9) 0.0197(9) 0.0191(9) 0.0030(7) -0.0040(7) -0.0088(8)
C6B 0.0135(8) 0.0190(9) 0.0156(9) -0.0001(7) -0.0004(6) -0.0074(7)
C8A 0.0269(10) 0.0261(10) 0.0300(11) 0.0065(8) -0.0114(8) -0.0092(8)
C7B 0.0216(9) 0.0174(9) 0.0185(9) 0.0014(7) -0.0040(7) -0.0092(7)
C9A 0.0363(11) 0.0210(10) 0.0417(12) 0.0018(9) -0.0146(10) -0.0114(9)
C8B 0.0284(11) 0.0199(10) 0.0430(13) -0.0034(9) 0.0086(9) -0.0092(8)
C10A 0.0274(10) 0.0173(9) 0.0165(9) -0.0016(7) -0.0036(7) -0.0038(8)
C9B 0.0361(11) 0.0242(10) 0.0287(11) 0.0008(8) 0.0023(9) -0.0181(9)
C11A 0.0256(10) 0.0246(10) 0.0246(10) 0.0071(8) 0.0016(8) -0.0056(8)
C10B 0.0217(9) 0.0167(9) 0.0150(9) 0.0003(7) -0.0019(7) -0.0048(7)
C12A 0.0273(11) 0.0275(11) 0.0397(12) 0.0075(9) -0.0136(9) -0.0083(9)
C12B 0.0207(9) 0.0197(9) 0.0254(10) 0.0050(7) -0.0012(7) -0.0062(7)
C11B 0.0239(10) 0.0219(10) 0.0338(11) 0.0068(8) -0.0123(8) -0.0083(8)

loop_
_atom_type_symbol
_atom_type_description
_atom_type_scat_dispersion_real
_atom_type_scat_dispersion_imag
_atom_type_scat_source
C C 0.0033 0.0016 'International Tables Vol C Tables 4.2.6.8 and 6.1.1.4'
H H 0.0000 0.0000 'International Tables Vol C Tables 4.2.6.8 and 6.1.1.4'
N N 0.0061 0.0033 'International Tables Vol C Tables 4.2.6.8 and 6.1.1.4'
Si Si 0.0817 0.0704 'International Tables Vol C Tables 4.2.6.8 and 6.1.1.4'
Cl Cl 0.1484 0.1585 'International Tables Vol C Tables 4.2.6.8 and 6.1.1.4'

loop_
_geom_angle_atom_site_label_1
_geom_angle_atom_site_label_2
_geom_angle_atom_site_label_3
_geom_angle
C1 Si1 Cl2 115.66(6)
C1 Si1 Cl1 107.55(6)
Cl2 Si1 Cl1 101.65(3)
C1 Si1 H2 121.3(8)
Cl2 Si1 H2 102.2(8)
Cl1 Si1 H2 106.5(8)
C2 N1 C3 110.15(13)
C2 N1 C1A 124.03(14)
C3 N1 C1A 125.41(13)
C2 C1 Si1 132.47(13)
C2 C1 H1 113.8
Si1 C1 H1 113.8
C2 N2 C4 110.20(13)
C2 N2 C1B 124.44(13)
C4 N2 C1B 125.36(14)
N2 C2 N1 104.61(13)
N2 C2 C1 130.23(15)
N1 C2 C1 125.15(15)
C4 C3 N1 107.52(14)
C4 C3 H3 126.2
N1 C3 H3 126.2
C3 C4 N2 107.50(15)
C3 C4 H4 126.2
N2 C4 H4 126.2
C6A C1A C2A 123.13(15)
C6A C1A N1 118.78(15)
C2A C1A N1 118.08(15)
C3A C2A C1A 117.16(16)
C3A C2A C10A 121.33(16)
C1A C2A C10A 121.43(15)
C6B C1B C2B 123.15(15)
C6B C1B N2 119.02(14)
C2B C1B N2 117.82(14)
C4A C3A C2A 121.08(17)
C4A C3A H3A 119.5
C2A C3A H3A 119.5
C3B C2B C1B 117.01(15)
C3B C2B C10B 121.76(15)
C1B C2B C10B 121.20(15)
C3A C4A C5A 120.53(17)
C3A C4A H4A 119.7
C5A C4A H4A 119.7
C4B C3B C2B 121.04(16)
C4B C3B H3B 119.5
C2B C3B H3B 119.5
C4A C5A C6A 120.82(17)
C4A C5A H5A 119.6
C6A C5A H5A 119.6
C5B C4B C3B 120.71(16)
C5B C4B H4B 119.6
C3B C4B H4B 119.6
C5A C6A C1A 117.27(16)
C5A C6A C7A 121.73(16)
C1A C6A C7A 120.98(15)
C4B C5B C6B 120.84(16)
C4B C5B H5B 119.6
C6B C5B H5B 119.6
C6A C7A C8A 112.89(15)
C6A C7A C9A 110.44(15)
C8A C7A C9A 110.92(16)
C6A C7A H7A 107.4
C8A C7A H7A 107.4
C9A C7A H7A 107.4
C5B C6B C1B 117.23(15)
C5B C6B C7B 120.50(15)
C1B C6B C7B 122.23(15)
C7A C8A H8AA 109.5
C7A C8A H8AB 109.5
H8AA C8A H8AB 109.5
C7A C8A H8AC 109.5
H8AA C8A H8AC 109.5
H8AB C8A H8AC 109.5
C9B C7B C8B 110.25(15)
C9B C7B C6B 112.33(15)
C8B C7B C6B 111.02(14)
C9B C7B H7B 107.7
C8B C7B H7B 107.7
C6B C7B H7B 107.7
C7A C9A H9AA 109.5
C7A C9A H9AB 109.5
H9AA C9A H9AB 109.5
C7A C9A H9AC 109.5
H9AA C9A H9AC 109.5
H9AB C9A H9AC 109.5
C7B C8B H8BA 109.5
C7B C8B H8BB 109.5
H8BA C8B H8BB 109.5
C7B C8B H8BC 109.5
H8BA C8B H8BC 109.5
H8BB C8B H8BC 109.5
C2A C10A C11A 110.00(15)
C2A C10A C12A 113.33(16)
C11A C10A C12A 110.86(16)
C2A C10A H10A 107.5
C11A C10A H10A 107.5
C12A C10A H10A 107.5
C7B C9B H9BA 109.5
C7B C9B H9BB 109.5
H9BA C9B H9BB 109.5
C7B C9B H9BC 109.5
H9BA C9B H9BC 109.5
H9BB C9B H9BC 109.5
C10A C11A H11A 109.5
C10A C11A H11B 109.5
H11A C11A H11B 109.5
C10A C11A H11C 109.5
H11A C11A H11C 109.5
H11B C11A H11C 109.5
C2B C10B C12B 113.23(14)
C2B C10B C11B 110.36(15)
C12B C10B C11B 109.62(14)
C2B C10B H10B 107.8
C12B C10B H10B 107.8
C11B C10B H10B 107.8
C10A C12A H12A 109.5
C10A C12A H12B 109.5
H12A C12A H12B 109.5
C10A C12A H12C 109.5
H12A C12A H12C 109.5
H12B C12A H12C 109.5
C10B C12B H12D 109.5
C10B C12B H12E 109.5
H12D C12B H12E 109.5
C10B C12B H12F 109.5
H12D C12B H12F 109.5
H12E C12B H12F 109.5
C10B C11B H11D 109.5
C10B C11B H11E 109.5
H11D C11B H11E 109.5
C10B C11B H11F 109.5
H11D C11B H11F 109.5
H11E C11B H11F 109.5

loop_
_geom_bond_atom_site_label_1
_geom_bond_atom_site_label_2
_geom_bond_distance
Cl1 Si1 2.0820(6)
Si1 C1 1.7768(17)
Si1 Cl2 2.0815(7)
Si1 H2 1.358(19)
N1 C2 1.379(2)
N1 C3 1.396(2)
N1 C1A 1.439(2)
C1 C2 1.380(2)
C1 H1 0.9500
N2 C2 1.373(2)
N2 C4 1.398(2)
N2 C1B 1.436(2)
C3 C4 1.336(2)
C3 H3 0.9500
C4 H4 0.9500
C1A C6A 1.399(2)
C1A C2A 1.402(2)
C2A C3A 1.391(3)
C2A C10A 1.522(2)
C1B C6B 1.402(2)
C1B C2B 1.408(2)
C3A C4A 1.383(3)
C3A H3A 0.9500
C2B C3B 1.394(2)
C2B C10B 1.523(2)
C4A C5A 1.385(3)
C4A H4A 0.9500
C3B C4B 1.386(3)
C3B H3B 0.9500
C5A C6A 1.396(3)
C5A H5A 0.9500
C4B C5B 1.384(3)
C4B H4B 0.9500
C6A C7A 1.526(2)
C5B C6B 1.397(2)
C5B H5B 0.9500
C7A C8A 1.526(2)
C7A C9A 1.528(3)
C7A H7A 1.0000
C6B C7B 1.530(2)
C8A H8AA 0.9800
C8A H8AB 0.9800
C8A H8AC 0.9800
C7B C9B 1.526(3)
C7B C8B 1.529(3)
C7B H7B 1.0000
C9A H9AA 0.9800
C9A H9AB 0.9800
C9A H9AC 0.9800
C8B H8BA 0.9800
C8B H8BB 0.9800
C8B H8BC 0.9800
C10A C11A 1.529(3)
C10A C12A 1.533(3)
C10A H10A 1.0000
C9B H9BA 0.9800
C9B H9BB 0.9800
C9B H9BC 0.9800
C11A H11A 0.9800
C11A H11B 0.9800
C11A H11C 0.9800
C10B C12B 1.530(2)
C10B C11B 1.537(2)
C10B H10B 1.0000
C12A H12A 0.9800
C12A H12B 0.9800
C12A H12C 0.9800
C12B H12D 0.9800
C12B H12E 0.9800
C12B H12F 0.9800
C11B H11D 0.9800
C11B H11E 0.9800
C11B H11F 0.9800

loop_
_geom_torsion_atom_site_label_1
_geom_torsion_atom_site_label_2
_geom_torsion_atom_site_label_3
_geom_torsion_atom_site_label_4
_geom_torsion
Cl2 Si1 C1 C2 -117.84(16)
Cl1 Si1 C1 C2 129.41(16)
C4 N2 C2 N1 0.78(17)
C1B N2 C2 N1 -178.91(14)
C4 N2 C2 C1 -178.53(17)
C1B N2 C2 C1 1.8(3)
C3 N1 C2 N2 -0.64(17)
C1A N1 C2 N2 -173.66(14)
C3 N1 C2 C1 178.73(16)
C1A N1 C2 C1 5.7(3)
Si1 C1 C2 N2 13.1(3)
Si1 C1 C2 N1 -166.12(13)
C2 N1 C3 C4 0.25(19)
C1A N1 C3 C4 173.16(15)
N1 C3 C4 N2 0.24(19)
C2 N2 C4 C3 -0.66(19)
C1B N2 C4 C3 179.04(15)
C2 N1 C1A C6A -106.45(18)
C3 N1 C1A C6A 81.6(2)
C2 N1 C1A C2A 74.3(2)
C3 N1 C1A C2A -97.7(2)
C6A C1A C2A C3A 1.0(3)
N1 C1A C2A C3A -179.80(15)
C6A C1A C2A C10A -175.87(16)
N1 C1A C2A C10A 3.4(2)
C2 N2 C1B C6B -101.65(19)
C4 N2 C1B C6B 78.7(2)
C2 N2 C1B C2B 77.0(2)
C4 N2 C1B C2B -102.60(19)
C1A C2A C3A C4A -0.7(3)
C10A C2A C3A C4A 176.16(17)
C6B C1B C2B C3B 1.9(2)
N2 C1B C2B C3B -176.74(14)
C6B C1B C2B C10B -176.12(15)
N2 C1B C2B C10B 5.2(2)
C2A C3A C4A C5A 0.2(3)
C1B C2B C3B C4B -1.2(2)
C10B C2B C3B C4B 176.79(16)
C3A C4A C5A C6A 0.0(3)
C2B C3B C4B C5B -0.1(3)
C4A C5A C6A C1A 0.2(3)
C4A C5A C6A C7A 178.43(17)
C2A C1A C6A C5A -0.7(3)
N1 C1A C6A C5A -179.97(15)
C2A C1A C6A C7A -178.96(16)
N1 C1A C6A C7A 1.8(2)
C3B C4B C5B C6B 0.9(3)
C5A C6A C7A C8A 31.9(2)
C1A C6A C7A C8A -149.91(17)
C5A C6A C7A C9A -92.9(2)
C1A C6A C7A C9A 85.3(2)
C4B C5B C6B C1B -0.3(3)
C4B C5B C6B C7B 177.42(16)
C2B C1B C6B C5B -1.2(2)
N2 C1B C6B C5B 177.47(15)
C2B C1B C6B C7B -178.83(15)
N2 C1B C6B C7B -0.2(2)
C5B C6B C7B C9B 40.7(2)
C1B C6B C7B C9B -141.66(17)
C5B C6B C7B C8B -83.2(2)
C1B C6B C7B C8B 94.38(19)
C3A C2A C10A C11A -88.4(2)
C1A C2A C10A C11A 88.3(2)
C3A C2A C10A C12A 36.3(2)
C1A C2A C10A C12A -146.96(17)
C3B C2B C10B C12B 25.6(2)
C1B C2B C10B C12B -156.51(15)
C3B C2B C10B C11B -97.76(19)
C1B C2B C10B C11B 80.18(19)
